data_9017681
loop_
_publ_author_name
'Pekov, I. V.'
'Zubkova, N. V.'
'Yapaskurt, V. O.'
'Belakovskiy, D. I.'
'Vigasina, M. F.'
'Sidorov, E. G.'
'Pushcharovsky, D. Y.'

_publ_section_title
;
 New arsenate minerals from the Arsenatnaya fumarole, Tolbachik volcano,
 Kamchatka, Russia. II. Ericlaxmanite and kozyrevskite, two natural
 modifications of Cu4O(AsO4)2
;
_journal_name_full 'Mineralogical Magazine'
_journal_page_first 1553
_journal_page_last 1569
_journal_volume 78
_journal_year 2014
_chemical_compound_source 'Arsenatnaya fumarole, Tolbachik volcano, Kamchatka, Russia'
_chemical_formula_sum 'As2 Cu4 O9'
_chemical_name_mineral Kozyrevskite
_space_group_IT_number 62
_space_group_name_Hall '-P 2ac 2n'
_space_group_name_H-M_alt 'P n m a'
_symmetry_space_group_name_H-M 'P n m a'
_cell_angle_alpha 90
_cell_angle_beta 90
_cell_angle_gamma 90
_cell_length_a 8.2581
_cell_length_b 6.4026
_cell_length_c 13.8047
_cell_formula_units_Z 4
_cell_volume 729.900
_database_code_amcsd 0020529
_exptl_crystal_density_diffrn 4.987
_cod_data_source_file inputs/fixed/downloads/18/18588.cif
_cod_data_source_block 18588
_cod_original_formula_sum 'Cu4 As2 O9'
_cod_database_code 9017681

loop_
_space_group_symop_operation_xyz
x,y,z
x,1/2-y,z
-x,1/2+y,-z
1/2-x,1/2+y,1/2+z
1/2+x,1/2-y,1/2-z
1/2+x,y,1/2-z
1/2-x,-y,1/2+z
-x,-y,-z

loop_
_atom_site_label
_atom_site_fract_x
_atom_site_fract_y
_atom_site_fract_z
_atom_site_U_iso_or_equiv
Cu1 0.58040 0.25000 0.41200 0.01430
Cu2 0.64260 0.00570 0.84500 0.00990
Cu3 0.36050 0.25000 0.94800 0.01430
As1 0.16130 0.25000 0.41410 0.01210
As2 0.49760 0.25000 0.65630 0.00740
O1 0.60500 0.25000 0.75950 0.01600
O2 0.59800 0.25000 0.97030 0.01300
O3 0.62000 0.25000 0.56100 0.02700
O4 0.40700 -0.02800 0.86270 0.01400
O5 0.38500 0.03400 0.65030 0.01200
O6 0.31300 0.25000 0.08820 0.01500
O7 0.35430 0.25000 0.40500 0.03400

loop_
_cod_related_entry_id
_cod_related_entry_database
_cod_related_entry_code
1 AMCSD 0020529
